data_1565858
loop_
_publ_author_name
'Malinska, Maura'

_publ_section_title
;
 Insights into molecular recognition from the crystal structures of
 <i>p-tert</i>-butylcalix[6]arene complexed with different solvents
;
_journal_coeditor_code ED5024
_journal_issue 1
_journal_name_full IUCrJ
_journal_page_first 55
_journal_page_last 64
_journal_paper_doi 10.1107/S2052252521010678
_journal_volume 9
_journal_year 2022
_chemical_formula_moiety '3(C H2 Cl2), C66 H84 O6'
_chemical_formula_sum 'C69 H90 Cl6 O6'
_chemical_formula_weight 1228.10
_space_group_crystal_system monoclinic
_space_group_IT_number 14
_space_group_name_Hall '-P 2ybc'
_space_group_name_H-M_alt 'P 1 21/c 1'
_atom_sites_solution_hydrogens geom
_cell_angle_alpha 90
_cell_angle_beta 96.732(5)
_cell_angle_gamma 90
_cell_formula_units_Z 4
_cell_length_a 17.8792(10)
_cell_length_b 19.6559(15)
_cell_length_c 18.9669(10)
_cell_measurement_reflns_used 5262
_cell_measurement_temperature 100.0
_cell_measurement_theta_max 24.8270
_cell_measurement_theta_min 2.0120
_cell_volume 6619.6(7)
_computing_molecular_graphics 'Olex2 (Dolomanov et al., 2009)'
_computing_publication_material 'Olex2 (Dolomanov et al., 2009)'
_computing_structure_refinement 'ShelXL (Sheldrick, 2015)'
_computing_structure_solution 'XS  (Sheldrick, 2008)'
_diffrn_ambient_temperature 100.0
_diffrn_measured_fraction_theta_full 0.999
_diffrn_measured_fraction_theta_max 1.000
_diffrn_measurement_device_type 'SuperNova, Dual, Cu at zero, Atlas'
_diffrn_radiation_type MoK\a
_diffrn_radiation_wavelength 0.71073
_diffrn_reflns_av_R_equivalents 0.1195
_diffrn_reflns_av_unetI/netI 0.1489
_diffrn_reflns_Laue_measured_fraction_full 0.999
_diffrn_reflns_Laue_measured_fraction_max 1.000
_diffrn_reflns_limit_h_max 16
_diffrn_reflns_limit_h_min -22
_diffrn_reflns_limit_k_max 24
_diffrn_reflns_limit_k_min -24
_diffrn_reflns_limit_l_max 23
_diffrn_reflns_limit_l_min -23
_diffrn_reflns_number 42665
_diffrn_reflns_point_group_measured_fraction_full 0.999
_diffrn_reflns_point_group_measured_fraction_max 1.000
_diffrn_reflns_theta_full 25.242
_diffrn_reflns_theta_max 26.370
_diffrn_reflns_theta_min 1.497
_exptl_absorpt_coefficient_mu 0.309
_exptl_absorpt_correction_T_max 1.00
_exptl_absorpt_correction_T_min 0.52
_exptl_absorpt_correction_type multi-scan
_exptl_absorpt_process_details
;
CrysAlisPro 1.171.38.46 (Rigaku Oxford Diffraction, 2015)
Empirical absorption correction using spherical harmonics,
 implemented in SCALE3 ABSPACK scaling algorithm.
;
_exptl_crystal_colour colourless
_exptl_crystal_colour_primary colourless
_exptl_crystal_density_diffrn 1.232
_exptl_crystal_description plate
_exptl_crystal_F_000 2616
_exptl_crystal_size_max 0.357
_exptl_crystal_size_mid 0.115
_exptl_crystal_size_min 0.053
_refine_diff_density_max 0.742
_refine_diff_density_min -0.725
_refine_diff_density_rms 0.108
_refine_ls_extinction_method none
_refine_ls_goodness_of_fit_ref 1.057
_refine_ls_hydrogen_treatment constr
_refine_ls_matrix_type full
_refine_ls_number_parameters 781
_refine_ls_number_reflns 13520
_refine_ls_number_restraints 35
_refine_ls_restrained_S_all 1.057
_refine_ls_R_factor_all 0.1896
_refine_ls_R_factor_gt 0.1189
_refine_ls_shift/su_max 0.000
_refine_ls_shift/su_mean 0.000
_refine_ls_structure_factor_coef Fsqd
_refine_ls_weighting_details 'w=1/[\s^2^(Fo^2^)+(0.1277P)^2^+19.9101P] where P=(Fo^2^+2Fc^2^)/3'
_refine_ls_weighting_scheme calc
_refine_ls_wR_factor_gt 0.2900
_refine_ls_wR_factor_ref 0.3347
_reflns_Friedel_coverage 0.000
_reflns_number_gt 7355
_reflns_number_total 13520
_reflns_threshold_expression 'I > 2\s(I)'
_cod_data_source_file ed5024.cif
_cod_data_source_block x6_DCM_13_3
_cod_database_code 1565858
_shelx_space_group_comment
;
The symmetry employed for this shelxl refinement is uniquely defined
by the following loop, which should always be used as a source of
symmetry information in preference to the above space-group names.
They are only intended as comments.
;
_shelx_estimated_absorpt_t_max 0.984
_shelx_estimated_absorpt_t_min 0.898
_olex2_refinement_description
;
1. Fixed Uiso
 At 1.2 times of:
  All C(H) groups, All C(H,H) groups
 At 1.5 times of:
  All C(H,H,H) groups, All O(H) groups
2. Restrained distances
 C69A-Cl5A
 1.76 with sigma of 0.02
 C69-Cl6
 1.76 with sigma of 0.005
 C69A-Cl6A
 1.76 with sigma of 0.02
 C69-Cl5
 1.76 with sigma of 0.02
 C7-C8 = C7-C9 = C7-C10
 1.54 with sigma of 0.005
 C62-C64 = C62-C63 = C62-C65 = C62-C58
 1.54 with sigma of 0.01
 C18-C21 = C18-C19 = C18-C20 = C18-C14
 1.54 with sigma of 0.02
 C29-C30
 1.54 with sigma of 0.02
 C18-C20
 1.54 with sigma of 0.02
 Cl6-Cl5
 2.93 with sigma of 0.04
 Cl6A-Cl5A
 2.93 with sigma of 0.04
 C10-C8
 2.51 with sigma of 0.04
 C9-C8
 2.51 with sigma of 0.04
 C4-C8
 2.51 with sigma of 0.04
 C10-C9
 2.51 with sigma of 0.04
 C10-C4
 2.51 with sigma of 0.04
 C4-C9
 2.51 with sigma of 0.04
3. Rigid bond restraints
 C69, Cl5
 with sigma for 1-2 distances of 0.01 and sigma for 1-3 distances of 0.01
 C69A, Cl6A
 with sigma for 1-2 distances of 0.01 and sigma for 1-3 distances of 0.01
 C69A, Cl5A
 with sigma for 1-2 distances of 0.01 and sigma for 1-3 distances of 0.01
 C69, Cl6
 with sigma for 1-2 distances of 0.01 and sigma for 1-3 distances of 0.01
4. Uiso/Uaniso restraints and constraints
C69 \\sim Cl5 \\sim Cl6: within 1.7A with sigma of 0.04 and sigma for terminal
atoms of 0.08
C69A \\sim Cl6A: within 1.7A with sigma of 0.04 and sigma for terminal atoms of
0.08
C69A \\sim Cl5A: within 1.7A with sigma of 0.04 and sigma for terminal atoms of
0.08
Uanis(C69A) \\sim Ueq: with sigma of 0.01 and sigma for terminal atoms of 0.02
5. Others
 Sof(C69A)=Sof(H69C)=Sof(H69D)=Sof(Cl6A)=Sof(Cl5A)=1-FVAR(1)
 Sof(Cl6)=Sof(Cl5)=Sof(C69)=Sof(H69A)=Sof(H69B)=FVAR(1)
6.a Secondary CH2 refined with riding coordinates:
 C55(H55A,H55B), C66(H66A,H66B), C44(H44A,H44B), C33(H33A,H33B), C11(H11A,
 H11B), C22(H22A,H22B), C68(H68A,H68B), C67(H67A,H67B), C69(H69A,H69B),
 C69A(H69C,H69D)
6.b Aromatic/amide H refined with riding coordinates:
 C59(H59), C48(H48), C46(H46), C35(H35), C13(H13), C37(H37), C24(H24),
 C57(H57), C3(H3A), C26(H26), C15(H15), C5(H5A)
6.c Tetrahedral OH refined with riding coordinates:
 O1(H1)
6.d Idealised Me refined as rotating group:
 C32(H32A,H32B,H32C), C30(H30A,H30B,H30C), C65(H65A,H65B,H65C), C54(H54A,H54B,
 H54C), C43(H43A,H43B,H43C), C42(H42A,H42B,H42C), C41(H41A,H41B,H41C), C31(H31A,
 H31B,H31C), C52(H52A,H52B,H52C), C21(H21A,H21B,H21C), C53(H53A,H53B,H53C),
 C9(H9A,H9B,H9C), C8(H8A,H8B,H8C), C64(H64A,H64B,H64C), C19(H19A,H19B,H19C),
 C10(H10A,H10B,H10C), C20(H20A,H20B,H20C), C63(H63A,H63B,H63C)
6.e Idealised tetrahedral OH refined as rotating group:
 O5(H5), O3(H3), O6(H6), O2(H2), O4(H4)
;
_olex2_submission_special_instructions 'No special instructions were received'

loop_
_space_group_symop_operation_xyz
'x, y, z'
'-x, y+1/2, -z+1/2'
'-x, -y, -z'
'x, -y-1/2, z-1/2'

loop_
_atom_site_label
_atom_site_type_symbol
_atom_site_fract_x
_atom_site_fract_y
_atom_site_fract_z
_atom_site_U_iso_or_equiv
_atom_site_adp_type
_atom_site_occupancy
_atom_site_site_symmetry_order
_atom_site_calc_flag
_atom_site_refinement_flags_posn
_atom_site_refinement_flags_adp
_atom_site_refinement_flags_occupancy
_atom_site_disorder_assembly
_atom_site_disorder_group
Cl4 Cl 0.48646(10) 0.51939(9) 0.27218(9) 0.0415(4) Uani 1 1 d . . . . .
Cl3 Cl 0.53281(11) 0.40040(10) 0.19502(9) 0.0471(5) Uani 1 1 d . . . . .
O5 O 0.6874(2) 0.2619(2) 0.2777(2) 0.0315(10) Uani 1 1 d . . . . .
H5 H 0.646596 0.256705 0.251470 0.047 Uiso 1 1 calc GR . . . .
O1 O 0.8630(2) 0.1781(2) 0.1301(2) 0.0266(9) Uani 1 1 d . . . . .
H1 H 0.849293 0.202769 0.162352 0.040 Uiso 1 1 calc R . . . .
O3 O 0.6085(2) 0.2285(2) 0.1152(2) 0.0330(11) Uani 1 1 d . . . . .
H3 H 0.646641 0.225476 0.093444 0.049 Uiso 1 1 calc GR . . . .
O6 O 0.8242(2) 0.2587(2) 0.2309(2) 0.0332(10) Uani 1 1 d . . . . .
H6 H 0.781273 0.268802 0.241430 0.050 Uiso 1 1 calc GR . . . .
O2 O 0.7371(2) 0.2253(2) 0.0626(2) 0.0325(10) Uani 1 1 d . . . . .
H2 H 0.777542 0.213224 0.086344 0.049 Uiso 1 1 calc GR . . . .
O4 O 0.5751(2) 0.1764(2) 0.2335(2) 0.0277(9) Uani 1 1 d . . . . .
H4 H 0.577517 0.176818 0.189515 0.042 Uiso 1 1 calc GR . . . .
C49 C 0.7187(3) 0.3698(3) 0.3309(3) 0.0220(12) Uani 1 1 d . . . . .
C59 C 1.0029(3) 0.3431(3) 0.2889(3) 0.0238(13) Uani 1 1 d . . . . .
H59 H 1.055327 0.334811 0.289746 0.029 Uiso 1 1 calc R . . . .
C48 C 0.7103(3) 0.4170(3) 0.3846(3) 0.0257(13) Uani 1 1 d . . . . .
H48 H 0.738907 0.457846 0.386405 0.031 Uiso 1 1 calc R . . . .
C46 C 0.6197(3) 0.3456(3) 0.4296(3) 0.0260(13) Uani 1 1 d . . . . .
H46 H 0.585087 0.337381 0.462979 0.031 Uiso 1 1 calc R . . . .
C38 C 0.5106(3) 0.2394(3) 0.3160(3) 0.0211(12) Uani 1 1 d . . . . .
C55 C 0.7667(3) 0.3876(3) 0.2725(3) 0.0217(12) Uani 1 1 d . . . . .
H55A H 0.763356 0.437443 0.264987 0.026 Uiso 1 1 calc R . . . .
H55B H 0.743509 0.365858 0.228166 0.026 Uiso 1 1 calc R . . . .
C27 C 0.4794(3) 0.2535(3) 0.0753(3) 0.0245(13) Uani 1 1 d . . . . .
C34 C 0.4509(3) 0.2203(3) 0.1959(3) 0.0231(13) Uani 1 1 d . . . . .
C60 C 0.9531(3) 0.2935(3) 0.2606(3) 0.0235(13) Uani 1 1 d . . . . .
C29 C 0.3898(3) 0.3995(3) -0.0410(3) 0.0245(13) Uani 1 1 d D . . . .
C45 C 0.6262(3) 0.2971(3) 0.3778(3) 0.0240(13) Uani 1 1 d . . . . .
C35 C 0.3880(3) 0.2558(3) 0.2135(3) 0.0255(13) Uani 1 1 d . . . . .
H35 H 0.346143 0.261298 0.178257 0.031 Uiso 1 1 calc R . . . .
C13 C 0.8208(3) 0.3062(3) -0.0829(3) 0.0281(14) Uani 1 1 d . . . . .
H13 H 0.858080 0.296721 -0.113251 0.034 Uiso 1 1 calc R . . . .
C50 C 0.6781(3) 0.3096(3) 0.3292(3) 0.0218(12) Uani 1 1 d . . . . .
C39 C 0.5109(3) 0.2125(3) 0.2484(3) 0.0222(12) Uani 1 1 d . . . . .
C12 C 0.8067(3) 0.2573(3) -0.0324(3) 0.0276(14) Uani 1 1 d . . . . .
C66 C 0.9828(3) 0.2287(3) 0.2300(3) 0.0253(13) Uani 1 1 d . . . . .
H66A H 1.034399 0.220149 0.253442 0.030 Uiso 1 1 calc R . . . .
H66B H 0.950835 0.190128 0.241691 0.030 Uiso 1 1 calc R . . . .
C37 C 0.4463(3) 0.2738(3) 0.3309(3) 0.0237(13) Uani 1 1 d . . . . .
H37 H 0.444519 0.291579 0.377217 0.028 Uiso 1 1 calc R . . . .
C56 C 0.8499(3) 0.3685(3) 0.2824(3) 0.0216(12) Uani 1 1 d . . . . .
C51 C 0.6538(3) 0.4594(3) 0.4926(3) 0.0289(14) Uani 1 1 d . . . . .
C44 C 0.5774(3) 0.2346(3) 0.3731(3) 0.0253(13) Uani 1 1 d . . . . .
H44A H 0.558751 0.227041 0.419595 0.030 Uiso 1 1 calc R . . . .
H44B H 0.608425 0.194783 0.363201 0.030 Uiso 1 1 calc R . . . .
C24 C 0.5258(3) 0.3693(3) 0.0076(3) 0.0274(14) Uani 1 1 d . . . . .
H24 H 0.542159 0.408728 -0.015093 0.033 Uiso 1 1 calc R . . . .
C47 C 0.6613(3) 0.4060(3) 0.4356(3) 0.0248(13) Uani 1 1 d . . . . .
C6 C 0.9247(3) 0.2107(3) 0.0305(3) 0.0285(14) Uani 1 1 d . . . . .
C36 C 0.3841(3) 0.2832(3) 0.2796(3) 0.0246(13) Uani 1 1 d . . . . .
C28 C 0.5560(3) 0.2710(3) 0.0780(3) 0.0277(14) Uani 1 1 d . . . . .
C1 C 0.9246(3) 0.2074(3) 0.1038(3) 0.0237(13) Uani 1 1 d . . . . .
C57 C 0.9021(3) 0.4159(3) 0.3119(3) 0.0266(13) Uani 1 1 d . . . . .
H57 H 0.884717 0.457412 0.329708 0.032 Uiso 1 1 calc R . . . .
C25 C 0.4488(3) 0.3533(3) -0.0007(3) 0.0276(14) Uani 1 1 d . . . . .
C3 C 1.0478(3) 0.2556(3) 0.1212(3) 0.0271(14) Uani 1 1 d . . . . .
H3A H 1.089636 0.271316 0.152525 0.032 Uiso 1 1 calc R . . . .
C16 C 0.7138(3) 0.3340(3) 0.0078(3) 0.0275(14) Uani 1 1 d . . . . .
C33 C 0.4532(3) 0.1961(3) 0.1202(3) 0.0254(13) Uani 1 1 d . . . . .
H33A H 0.402430 0.180884 0.099972 0.031 Uiso 1 1 calc R . . . .
H33B H 0.488071 0.157053 0.119900 0.031 Uiso 1 1 calc R . . . .
C61 C 0.8755(3) 0.3071(3) 0.2583(3) 0.0237(13) Uani 1 1 d . . . . .
C23 C 0.5788(3) 0.3296(3) 0.0477(3) 0.0259(13) Uani 1 1 d . . . . .
C26 C 0.4284(3) 0.2959(3) 0.0346(3) 0.0245(13) Uani 1 1 d . . . . .
H26 H 0.376403 0.284556 0.030891 0.029 Uiso 1 1 calc R . . . .
C15 C 0.7288(3) 0.3806(3) -0.0438(3) 0.0272(14) Uani 1 1 d . . . . .
H15 H 0.701864 0.422359 -0.047877 0.033 Uiso 1 1 calc R . . . .
C4 C 1.0516(3) 0.2591(3) 0.0495(3) 0.0295(14) Uani 1 1 d D . . . .
C2 C 0.9850(3) 0.2300(3) 0.1506(3) 0.0253(13) Uani 1 1 d . . . . .
C5 C 0.9891(3) 0.2365(3) 0.0051(3) 0.0277(14) Uani 1 1 d . . . . .
H5A H 0.990386 0.238627 -0.044819 0.033 Uiso 1 1 calc R . . . .
C32 C 0.3517(4) 0.4390(3) 0.0146(3) 0.0320(15) Uani 1 1 d . . . . .
H32A H 0.328787 0.406955 0.045312 0.048 Uiso 1 1 calc GR . . . .
H32B H 0.312576 0.468688 -0.009356 0.048 Uiso 1 1 calc GR . . . .
H32C H 0.389288 0.466726 0.043367 0.048 Uiso 1 1 calc GR . . . .
C14 C 0.7834(3) 0.3672(3) -0.0907(3) 0.0325(15) Uani 1 1 d D . . . .
C17 C 0.7522(3) 0.2719(3) 0.0130(3) 0.0258(13) Uani 1 1 d . . . . .
C30 C 0.4228(4) 0.4483(4) -0.0912(3) 0.0353(15) Uani 1 1 d D . . . .
H30A H 0.457874 0.479398 -0.063813 0.053 Uiso 1 1 calc GR . . . .
H30B H 0.382192 0.474439 -0.117706 0.053 Uiso 1 1 calc GR . . . .
H30C H 0.449799 0.422375 -0.124453 0.053 Uiso 1 1 calc GR . . . .
C65 C 1.1154(3) 0.4462(4) 0.3292(4) 0.0436(18) Uani 1 1 d D . . . .
H65A H 1.135089 0.405243 0.354279 0.065 Uiso 1 1 calc GR . . . .
H65B H 1.147523 0.485159 0.344489 0.065 Uiso 1 1 calc GR . . . .
H65C H 1.115072 0.439612 0.277910 0.065 Uiso 1 1 calc GR . . . .
C40 C 0.3136(3) 0.3236(3) 0.2957(3) 0.0272(14) Uani 1 1 d . . . . .
C58 C 0.9803(3) 0.4037(3) 0.3160(3) 0.0292(14) Uani 1 1 d D . . . .
C11 C 0.8560(3) 0.1946(3) -0.0213(3) 0.0279(14) Uani 1 1 d . . . . .
H11A H 0.827297 0.156998 -0.002441 0.033 Uiso 1 1 calc R . . . .
H11B H 0.871906 0.179787 -0.067168 0.033 Uiso 1 1 calc R . . . .
C22 C 0.6612(3) 0.3542(4) 0.0619(3) 0.0298(15) Uani 1 1 d . . . . .
H22A H 0.660771 0.404472 0.065015 0.036 Uiso 1 1 calc R . . . .
H22B H 0.682679 0.336708 0.108837 0.036 Uiso 1 1 calc R . . . .
C54 C 0.6288(4) 0.5272(4) 0.4567(4) 0.0419(17) Uani 1 1 d . . . . .
H54A H 0.668864 0.544578 0.430521 0.063 Uiso 1 1 calc GR . . . .
H54B H 0.618474 0.560321 0.492980 0.063 Uiso 1 1 calc GR . . . .
H54C H 0.583010 0.519938 0.423751 0.063 Uiso 1 1 calc GR . . . .
C68 C 0.5268(4) 0.4369(4) 0.2784(3) 0.0388(17) Uani 1 1 d . . . . .
H68A H 0.577877 0.439622 0.304714 0.047 Uiso 1 1 calc R . . . .
H68B H 0.495923 0.407144 0.305642 0.047 Uiso 1 1 calc R . . . .
C43 C 0.3199(4) 0.3492(4) 0.3724(3) 0.0367(16) Uani 1 1 d . . . . .
H43A H 0.326832 0.310357 0.404960 0.055 Uiso 1 1 calc GR . . . .
H43B H 0.273725 0.373551 0.380159 0.055 Uiso 1 1 calc GR . . . .
H43C H 0.363085 0.379929 0.381236 0.055 Uiso 1 1 calc GR . . . .
C42 C 0.2436(3) 0.2779(4) 0.2826(3) 0.0312(15) Uani 1 1 d . . . . .
H42A H 0.235795 0.264627 0.232419 0.047 Uiso 1 1 calc GR . . . .
H42B H 0.199353 0.302770 0.294670 0.047 Uiso 1 1 calc GR . . . .
H42C H 0.251003 0.237029 0.312192 0.047 Uiso 1 1 calc GR . . . .
C41 C 0.3026(4) 0.3844(3) 0.2460(4) 0.0360(16) Uani 1 1 d . . . . .
H41A H 0.346716 0.414223 0.253799 0.054 Uiso 1 1 calc GR . . . .
H41B H 0.257569 0.409638 0.255434 0.054 Uiso 1 1 calc GR . . . .
H41C H 0.296456 0.368483 0.196684 0.054 Uiso 1 1 calc GR . . . .
C7 C 1.1202(3) 0.2852(3) 0.0163(3) 0.0401(18) Uani 1 1 d D . . . .
C18 C 0.7985(3) 0.4216(3) -0.1451(3) 0.0348(16) Uani 1 1 d D . . . .
C31 C 0.3299(3) 0.3573(4) -0.0854(3) 0.0327(15) Uani 1 1 d . . . . .
H31A H 0.353631 0.330364 -0.120112 0.049 Uiso 1 1 calc GR . . . .
H31B H 0.292168 0.387722 -0.110314 0.049 Uiso 1 1 calc GR . . . .
H31C H 0.305424 0.326821 -0.054242 0.049 Uiso 1 1 calc GR . . . .
C52 C 0.5952(4) 0.4407(4) 0.5417(4) 0.0450(18) Uani 1 1 d . . . . .
H52A H 0.545919 0.435199 0.513715 0.067 Uiso 1 1 calc GR . . . .
H52B H 0.592319 0.477007 0.576765 0.067 Uiso 1 1 calc GR . . . .
H52C H 0.609708 0.398026 0.566251 0.067 Uiso 1 1 calc GR . . . .
C21 C 0.8148(5) 0.4901(4) -0.1084(5) 0.059(2) Uani 1 1 d D . . . .
H21A H 0.769034 0.506899 -0.090359 0.089 Uiso 1 1 calc GR . . . .
H21B H 0.831040 0.522817 -0.142478 0.089 Uiso 1 1 calc GR . . . .
H21C H 0.854722 0.484524 -0.068778 0.089 Uiso 1 1 calc GR . . . .
C53 C 0.7299(4) 0.4701(4) 0.5381(4) 0.0441(19) Uani 1 1 d . . . . .
H53A H 0.747963 0.426620 0.558803 0.066 Uiso 1 1 calc GR . . . .
H53B H 0.723695 0.502603 0.576188 0.066 Uiso 1 1 calc GR . . . .
H53C H 0.766619 0.488031 0.508292 0.066 Uiso 1 1 calc GR . . . .
C9 C 1.1498(4) 0.2301(4) -0.0307(4) 0.058(2) Uani 1 1 d D . . . .
H9A H 1.166877 0.190713 -0.001383 0.088 Uiso 1 1 calc GR . . . .
H9B H 1.192083 0.248312 -0.053364 0.088 Uiso 1 1 calc GR . . . .
H9C H 1.109491 0.216044 -0.067255 0.088 Uiso 1 1 calc GR . . . .
C8 C 1.1837(4) 0.3065(5) 0.0731(3) 0.068(3) Uani 1 1 d D . . . .
H8A H 1.164659 0.340192 0.104719 0.102 Uiso 1 1 calc GR . . . .
H8B H 1.224948 0.326480 0.050292 0.102 Uiso 1 1 calc GR . . . .
H8C H 1.202188 0.266578 0.100801 0.102 Uiso 1 1 calc GR . . . .
C62 C 1.0344(3) 0.4599(3) 0.3462(3) 0.0407(18) Uani 1 1 d D . . . .
C64 C 1.0358(5) 0.4598(6) 0.4269(4) 0.080(4) Uani 1 1 d D . . . .
H64A H 1.051677 0.414874 0.445543 0.121 Uiso 1 1 calc GR . . . .
H64B H 0.985327 0.469968 0.439295 0.121 Uiso 1 1 calc GR . . . .
H64C H 1.071315 0.494335 0.447560 0.121 Uiso 1 1 calc GR . . . .
C19 C 0.8683(5) 0.4033(5) -0.1804(5) 0.070(3) Uani 1 1 d D . . . .
H19A H 0.912736 0.404112 -0.144914 0.104 Uiso 1 1 calc GR . . . .
H19B H 0.874654 0.436337 -0.217918 0.104 Uiso 1 1 calc GR . . . .
H19C H 0.862184 0.357638 -0.201096 0.104 Uiso 1 1 calc GR . . . .
C10 C 1.0975(4) 0.3473(4) -0.0308(4) 0.060(2) Uani 1 1 d D . . . .
H10A H 1.062563 0.332995 -0.071814 0.090 Uiso 1 1 calc GR . . . .
H10B H 1.142507 0.367368 -0.047196 0.090 Uiso 1 1 calc GR . . . .
H10C H 1.072847 0.381079 -0.003273 0.090 Uiso 1 1 calc GR . . . .
C20 C 0.7303(5) 0.4283(5) -0.2004(5) 0.076(3) Uani 1 1 d D . . . .
H20A H 0.715789 0.383210 -0.219413 0.115 Uiso 1 1 calc GR . . . .
H20B H 0.742763 0.457796 -0.238946 0.115 Uiso 1 1 calc GR . . . .
H20C H 0.688398 0.448105 -0.178409 0.115 Uiso 1 1 calc GR . . . .
C63 C 1.0109(4) 0.5304(4) 0.3155(6) 0.069(3) Uani 1 1 d D . . . .
H63A H 1.051875 0.562914 0.327620 0.103 Uiso 1 1 calc GR . . . .
H63B H 0.965733 0.545859 0.335526 0.103 Uiso 1 1 calc GR . . . .
H63C H 0.999974 0.527147 0.263709 0.103 Uiso 1 1 calc GR . . . .
Cl2 Cl 0.82195(11) 0.47243(13) 0.11614(10) 0.0590(6) Uani 1 1 d . . . . .
Cl1 Cl 0.97651(15) 0.45607(17) 0.0893(2) 0.1015(10) Uani 1 1 d . . . . .
C67 C 0.8922(4) 0.4129(4) 0.1017(4) 0.0475(19) Uani 1 1 d . . . . .
H67A H 0.875359 0.385264 0.059164 0.057 Uiso 1 1 calc R . . . .
H67B H 0.901182 0.381988 0.142983 0.057 Uiso 1 1 calc R . . . .
Cl6 Cl 0.6871(2) 0.5761(2) 0.27045(17) 0.0863(15) Uani 0.720(6) 1 d D U P A 1
Cl5 Cl 0.8210(3) 0.5998(3) 0.3700(3) 0.1051(19) Uani 0.720(6) 1 d D U P A 1
C69 C 0.7836(5) 0.5961(10) 0.2807(8) 0.111(6) Uani 0.720(6) 1 d D U P A 1
H69A H 0.811091 0.561321 0.256203 0.134 Uiso 0.720(6) 1 calc R . P A 1
H69B H 0.790984 0.640612 0.258067 0.134 Uiso 0.720(6) 1 calc R . P A 1
C69A C 0.830(2) 0.639(3) 0.319(2) 0.136(12) Uani 0.280(6) 1 d D U P A 2
H69C H 0.833026 0.686336 0.302650 0.163 Uiso 0.280(6) 1 calc R . P A 2
H69D H 0.879874 0.625684 0.343527 0.163 Uiso 0.280(6) 1 calc R . P A 2
Cl6A Cl 0.7615(9) 0.6332(8) 0.3802(7) 0.131(6) Uani 0.280(6) 1 d D U P A 2
Cl5A Cl 0.8049(12) 0.5848(10) 0.2467(9) 0.176(11) Uani 0.280(6) 1 d D U P A 2

loop_
_atom_site_aniso_label
_atom_site_aniso_U_11
_atom_site_aniso_U_22
_atom_site_aniso_U_33
_atom_site_aniso_U_23
_atom_site_aniso_U_13
_atom_site_aniso_U_12
Cl4 0.0429(10) 0.0419(11) 0.0407(9) -0.0025(8) 0.0085(7) 0.0089(8)
Cl3 0.0658(12) 0.0424(11) 0.0355(9) -0.0060(8) 0.0161(8) -0.0010(9)
O5 0.019(2) 0.039(3) 0.037(2) -0.009(2) 0.0064(17) 0.003(2)
O1 0.020(2) 0.031(3) 0.031(2) -0.0030(18) 0.0126(16) -0.0040(18)
O3 0.016(2) 0.052(3) 0.033(2) 0.002(2) 0.0090(17) 0.008(2)
O6 0.017(2) 0.041(3) 0.045(2) -0.011(2) 0.0169(18) -0.005(2)
O2 0.015(2) 0.050(3) 0.033(2) 0.003(2) 0.0046(17) 0.005(2)
O4 0.020(2) 0.035(3) 0.030(2) -0.0023(19) 0.0087(16) 0.0015(19)
C49 0.010(3) 0.033(4) 0.024(3) 0.001(2) 0.006(2) 0.004(2)
C59 0.010(3) 0.036(4) 0.027(3) -0.002(3) 0.007(2) -0.001(2)
C48 0.013(3) 0.035(4) 0.030(3) -0.002(3) 0.003(2) 0.004(3)
C46 0.016(3) 0.038(4) 0.025(3) 0.002(3) 0.008(2) 0.006(3)
C38 0.016(3) 0.028(3) 0.020(3) 0.008(2) 0.007(2) -0.003(2)
C55 0.009(2) 0.030(3) 0.027(3) -0.001(2) 0.006(2) 0.002(2)
C27 0.020(3) 0.033(4) 0.022(3) -0.007(2) 0.010(2) -0.005(3)
C34 0.015(3) 0.028(3) 0.027(3) 0.003(2) 0.003(2) -0.002(2)
C60 0.019(3) 0.034(4) 0.019(3) 0.004(2) 0.009(2) 0.005(3)
C29 0.018(3) 0.030(4) 0.027(3) 0.002(3) 0.011(2) 0.000(3)
C45 0.013(3) 0.033(4) 0.025(3) 0.004(2) 0.000(2) 0.005(2)
C35 0.016(3) 0.036(4) 0.026(3) 0.004(3) 0.006(2) -0.008(3)
C13 0.020(3) 0.032(4) 0.034(3) -0.009(3) 0.010(2) -0.005(3)
C50 0.017(3) 0.025(3) 0.025(3) -0.002(2) 0.006(2) 0.003(2)
C39 0.012(3) 0.021(3) 0.036(3) 0.004(2) 0.011(2) -0.006(2)
C12 0.017(3) 0.033(4) 0.032(3) -0.010(3) 0.001(2) -0.005(3)
C66 0.016(3) 0.027(3) 0.034(3) -0.003(3) 0.009(2) -0.004(2)
C37 0.017(3) 0.028(3) 0.028(3) 0.005(2) 0.010(2) -0.002(2)
C56 0.013(3) 0.030(3) 0.023(3) 0.006(2) 0.009(2) 0.004(2)
C51 0.026(3) 0.035(4) 0.027(3) -0.007(3) 0.011(2) 0.002(3)
C44 0.016(3) 0.035(4) 0.027(3) 0.004(3) 0.010(2) 0.000(3)
C24 0.021(3) 0.032(4) 0.032(3) -0.007(3) 0.015(2) -0.003(3)
C47 0.016(3) 0.036(4) 0.024(3) 0.003(3) 0.008(2) 0.006(3)
C6 0.021(3) 0.032(4) 0.034(3) -0.002(3) 0.008(2) 0.003(3)
C36 0.019(3) 0.030(4) 0.026(3) 0.005(2) 0.007(2) 0.002(3)
C28 0.019(3) 0.042(4) 0.022(3) -0.006(3) 0.005(2) 0.005(3)
C1 0.014(3) 0.026(3) 0.033(3) 0.002(3) 0.012(2) 0.000(2)
C57 0.022(3) 0.037(4) 0.022(3) -0.004(3) 0.010(2) -0.001(3)
C25 0.020(3) 0.037(4) 0.026(3) -0.009(3) 0.005(2) -0.005(3)
C3 0.012(3) 0.040(4) 0.029(3) -0.007(3) 0.005(2) -0.002(3)
C16 0.017(3) 0.032(4) 0.036(3) -0.010(3) 0.010(2) -0.005(3)
C33 0.015(3) 0.036(4) 0.026(3) -0.003(3) 0.004(2) 0.001(3)
C61 0.017(3) 0.033(4) 0.022(3) 0.003(2) 0.006(2) -0.002(3)
C23 0.018(3) 0.039(4) 0.022(3) -0.008(3) 0.006(2) -0.003(3)
C26 0.015(3) 0.034(4) 0.026(3) -0.006(3) 0.008(2) -0.002(3)
C15 0.016(3) 0.031(4) 0.035(3) -0.008(3) 0.007(2) -0.004(3)
C4 0.017(3) 0.043(4) 0.029(3) -0.004(3) 0.008(2) -0.005(3)
C2 0.020(3) 0.026(3) 0.031(3) -0.003(3) 0.008(2) 0.004(3)
C5 0.022(3) 0.034(4) 0.030(3) -0.003(3) 0.014(2) 0.000(3)
C32 0.030(3) 0.036(4) 0.032(3) -0.005(3) 0.012(3) 0.005(3)
C14 0.017(3) 0.038(4) 0.045(4) -0.003(3) 0.013(3) -0.004(3)
C17 0.010(3) 0.032(4) 0.035(3) 0.000(3) 0.000(2) -0.008(2)
C30 0.027(3) 0.040(4) 0.039(3) 0.003(3) 0.002(3) 0.000(3)
C65 0.022(3) 0.052(5) 0.058(4) -0.011(4) 0.008(3) -0.011(3)
C40 0.016(3) 0.036(4) 0.031(3) -0.004(3) 0.007(2) 0.002(3)
C58 0.013(3) 0.049(4) 0.026(3) 0.000(3) 0.005(2) 0.001(3)
C11 0.022(3) 0.037(4) 0.027(3) -0.013(3) 0.007(2) 0.000(3)
C22 0.012(3) 0.040(4) 0.039(3) -0.014(3) 0.012(2) -0.003(3)
C54 0.046(4) 0.046(5) 0.036(4) -0.005(3) 0.015(3) 0.009(4)
C68 0.033(4) 0.049(5) 0.034(3) -0.001(3) 0.006(3) 0.006(3)
C43 0.022(3) 0.046(4) 0.042(4) -0.013(3) 0.002(3) 0.004(3)
C42 0.017(3) 0.041(4) 0.036(3) -0.003(3) 0.006(2) -0.002(3)
C41 0.023(3) 0.033(4) 0.053(4) 0.000(3) 0.009(3) 0.008(3)
C7 0.025(3) 0.068(5) 0.030(3) -0.006(3) 0.015(3) -0.022(3)
C18 0.029(3) 0.038(4) 0.042(4) -0.003(3) 0.021(3) -0.003(3)
C31 0.021(3) 0.043(4) 0.035(3) -0.004(3) 0.004(2) -0.003(3)
C52 0.050(4) 0.051(5) 0.039(4) -0.009(3) 0.024(3) -0.009(4)
C21 0.072(6) 0.040(5) 0.073(6) 0.000(4) 0.041(5) -0.007(4)
C53 0.036(4) 0.057(5) 0.038(4) -0.022(3) -0.002(3) 0.014(4)
C9 0.024(4) 0.102(7) 0.052(4) -0.014(5) 0.019(3) -0.013(4)
C8 0.045(5) 0.119(9) 0.043(4) -0.023(5) 0.021(4) -0.048(5)
C62 0.021(3) 0.050(5) 0.053(4) -0.022(4) 0.012(3) -0.008(3)
C64 0.043(5) 0.138(10) 0.063(5) -0.058(6) 0.016(4) -0.038(6)
C19 0.068(6) 0.053(6) 0.099(7) 0.017(5) 0.059(5) 0.015(5)
C10 0.037(4) 0.069(6) 0.077(6) 0.011(5) 0.019(4) -0.012(4)
C20 0.072(6) 0.076(7) 0.076(6) 0.036(5) -0.010(5) -0.022(5)
C63 0.029(4) 0.042(5) 0.135(9) -0.020(5) 0.011(5) -0.011(4)
Cl2 0.0429(11) 0.0824(17) 0.0513(11) 0.0104(10) 0.0045(8) -0.0052(11)
Cl1 0.0617(16) 0.091(2) 0.162(3) 0.002(2) 0.0572(17) -0.0128(15)
C67 0.057(5) 0.042(5) 0.044(4) 0.013(3) 0.008(3) -0.006(4)
Cl6 0.121(3) 0.090(3) 0.0510(18) 0.0231(17) 0.0206(18) 0.053(2)
Cl5 0.073(3) 0.100(3) 0.150(4) -0.071(3) 0.050(3) -0.035(2)
C69 0.185(11) 0.040(11) 0.117(10) 0.013(10) 0.052(11) -0.031(12)
C69A 0.135(15) 0.134(15) 0.138(13) -0.007(9) 0.008(9) -0.003(10)
Cl6A 0.131(12) 0.134(12) 0.121(10) 0.036(9) -0.012(8) -0.009(10)
Cl5A 0.22(2) 0.110(12) 0.171(17) -0.015(11) -0.109(15) 0.064(13)

loop_
_atom_type_symbol
_atom_type_description
_atom_type_scat_dispersion_real
_atom_type_scat_dispersion_imag
_atom_type_scat_source
C C 0.0033 0.0016 'International Tables Vol C Tables 4.2.6.8 and 6.1.1.4'
H H 0.0000 0.0000 'International Tables Vol C Tables 4.2.6.8 and 6.1.1.4'
Cl Cl 0.1484 0.1585 'International Tables Vol C Tables 4.2.6.8 and 6.1.1.4'
O O 0.0106 0.0060 'International Tables Vol C Tables 4.2.6.8 and 6.1.1.4'

loop_
_geom_angle_atom_site_label_1
_geom_angle_atom_site_label_2
_geom_angle_atom_site_label_3
_geom_angle
_geom_angle_site_symmetry_1
_geom_angle_site_symmetry_3
_geom_angle_publ_flag
C50 O5 H5 109.5 . . ?
C1 O1 H1 109.5 . . ?
C28 O3 H3 109.5 . . ?
C61 O6 H6 109.5 . . ?
C17 O2 H2 109.5 . . ?
C39 O4 H4 109.5 . . ?
C48 C49 C55 119.7(5) . . ?
C50 C49 C48 118.8(5) . . ?
C50 C49 C55 121.3(5) . . ?
C60 C59 H59 118.3 . . ?
C58 C59 H59 118.3 . . ?
C58 C59 C60 123.4(5) . . ?
C49 C48 H48 118.9 . . ?
C47 C48 C49 122.1(6) . . ?
C47 C48 H48 118.9 . . ?
C45 C46 H46 118.2 . . ?
C45 C46 C47 123.7(5) . . ?
C47 C46 H46 118.2 . . ?
C39 C38 C37 117.7(5) . . ?
C39 C38 C44 123.2(5) . . ?
C37 C38 C44 119.1(5) . . ?
C49 C55 H55A 107.6 . . ?
C49 C55 H55B 107.6 . . ?
C49 C55 C56 118.7(5) . . ?
H55A C55 H55B 107.1 . . ?
C56 C55 H55A 107.6 . . ?
C56 C55 H55B 107.6 . . ?
C28 C27 C33 121.6(5) . . ?
C26 C27 C28 116.3(6) . . ?
C26 C27 C33 121.8(5) . . ?
C35 C34 C33 119.7(5) . . ?
C39 C34 C35 117.5(5) . . ?
C39 C34 C33 122.7(5) . . ?
C59 C60 C66 120.0(5) . . ?
C59 C60 C61 117.6(6) . . ?
C61 C60 C66 122.3(5) . . ?
C25 C29 C32 107.1(5) . . ?
C30 C29 C25 113.1(5) . . ?
C30 C29 C32 110.4(5) . . ?
C30 C29 C31 107.2(5) . . ?
C31 C29 C25 110.6(5) . . ?
C31 C29 C32 108.4(5) . . ?
C46 C45 C50 117.5(6) . . ?
C46 C45 C44 120.6(5) . . ?
C50 C45 C44 121.8(5) . . ?
C34 C35 H35 118.6 . . ?
C36 C35 C34 122.9(5) . . ?
C36 C35 H35 118.6 . . ?
C12 C13 H13 118.3 . . ?
C14 C13 H13 118.3 . . ?
C14 C13 C12 123.4(6) . . ?
O5 C50 C49 119.3(5) . . ?
O5 C50 C45 119.4(5) . . ?
C49 C50 C45 121.3(5) . . ?
C38 C39 O4 118.0(5) . . ?
C34 C39 O4 119.6(5) . . ?
C34 C39 C38 122.4(5) . . ?
C13 C12 C17 118.1(6) . . ?
C13 C12 C11 120.4(5) . . ?
C17 C12 C11 121.1(6) . . ?
C60 C66 H66A 108.6 . . ?
C60 C66 H66B 108.6 . . ?
H66A C66 H66B 107.6 . . ?
C2 C66 C60 114.6(5) . . ?
C2 C66 H66A 108.6 . . ?
C2 C66 H66B 108.6 . . ?
C38 C37 H37 118.9 . . ?
C38 C37 C36 122.1(5) . . ?
C36 C37 H37 118.9 . . ?
C57 C56 C55 118.9(5) . . ?
C61 C56 C55 122.0(5) . . ?
C61 C56 C57 118.9(5) . . ?
C47 C51 C54 109.2(5) . . ?
C47 C51 C52 113.0(5) . . ?
C47 C51 C53 110.3(5) . . ?
C52 C51 C54 107.1(6) . . ?
C52 C51 C53 108.4(5) . . ?
C53 C51 C54 108.8(6) . . ?
C38 C44 H44A 108.9 . . ?
C38 C44 H44B 108.9 . . ?
C45 C44 C38 113.3(5) . . ?
C45 C44 H44A 108.9 . . ?
C45 C44 H44B 108.9 . . ?
H44A C44 H44B 107.7 . . ?
C25 C24 H24 118.8 . . ?
C23 C24 H24 118.8 . . ?
C23 C24 C25 122.3(6) . . ?
C48 C47 C46 116.5(5) . . ?
C48 C47 C51 120.0(6) . . ?
C46 C47 C51 123.5(5) . . ?
C1 C6 C5 117.5(5) . . ?
C1 C6 C11 122.8(5) . . ?
C5 C6 C11 119.4(5) . . ?
C35 C36 C37 117.4(5) . . ?
C35 C36 C40 120.6(5) . . ?
C37 C36 C40 121.9(5) . . ?
O3 C28 C27 118.0(6) . . ?
C23 C28 O3 120.3(5) . . ?
C23 C28 C27 121.7(6) . . ?
O1 C1 C6 118.2(5) . . ?
O1 C1 C2 119.7(5) . . ?
C2 C1 C6 122.1(5) . . ?
C56 C57 H57 119.2 . . ?
C56 C57 C58 121.6(6) . . ?
C58 C57 H57 119.2 . . ?
C24 C25 C29 122.3(6) . . ?
C26 C25 C29 121.4(5) . . ?
C26 C25 C24 116.1(6) . . ?
C4 C3 H3A 118.4 . . ?
C4 C3 C2 123.1(5) . . ?
C2 C3 H3A 118.4 . . ?
C15 C16 C17 119.5(5) . . ?
C15 C16 C22 119.2(6) . . ?
C17 C16 C22 121.1(6) . . ?
C27 C33 H33A 109.7 . . ?
C27 C33 H33B 109.7 . . ?
C34 C33 C27 110.0(5) . . ?
C34 C33 H33A 109.7 . . ?
C34 C33 H33B 109.7 . . ?
H33A C33 H33B 108.2 . . ?
O6 C61 C60 119.3(5) . . ?
O6 C61 C56 119.6(5) . . ?
C56 C61 C60 121.2(5) . . ?
C24 C23 C22 119.8(6) . . ?
C28 C23 C24 119.1(5) . . ?
C28 C23 C22 121.0(5) . . ?
C27 C26 H26 118.0 . . ?
C25 C26 C27 124.1(5) . . ?
C25 C26 H26 118.0 . . ?
C16 C15 H15 119.3 . . ?
C16 C15 C14 121.5(6) . . ?
C14 C15 H15 119.3 . . ?
C3 C4 C5 117.0(5) . . ?
C3 C4 C7 124.1(5) . . ?
C5 C4 C7 118.9(5) . . ?
C1 C2 C66 121.5(5) . . ?
C1 C2 C3 117.4(5) . . ?
C3 C2 C66 121.1(5) . . ?
C6 C5 H5A 118.5 . . ?
C4 C5 C6 122.9(5) . . ?
C4 C5 H5A 118.5 . . ?
C29 C32 H32A 109.5 . . ?
C29 C32 H32B 109.5 . . ?
C29 C32 H32C 109.5 . . ?
H32A C32 H32B 109.5 . . ?
H32A C32 H32C 109.5 . . ?
H32B C32 H32C 109.5 . . ?
C13 C14 C15 117.2(6) . . ?
C13 C14 C18 124.1(5) . . ?
C15 C14 C18 118.7(6) . . ?
O2 C17 C12 119.5(6) . . ?
O2 C17 C16 120.1(5) . . ?
C16 C17 C12 120.4(6) . . ?
C29 C30 H30A 109.5 . . ?
C29 C30 H30B 109.5 . . ?
C29 C30 H30C 109.5 . . ?
H30A C30 H30B 109.5 . . ?
H30A C30 H30C 109.5 . . ?
H30B C30 H30C 109.5 . . ?
H65A C65 H65B 109.5 . . ?
H65A C65 H65C 109.5 . . ?
H65B C65 H65C 109.5 . . ?
C62 C65 H65A 109.5 . . ?
C62 C65 H65B 109.5 . . ?
C62 C65 H65C 109.5 . . ?
C43 C40 C36 112.6(5) . . ?
C43 C40 C42 108.3(5) . . ?
C42 C40 C36 109.5(5) . . ?
C41 C40 C36 109.2(5) . . ?
C41 C40 C43 108.8(6) . . ?
C41 C40 C42 108.4(5) . . ?
C59 C58 C57 117.2(5) . . ?
C59 C58 C62 124.2(5) . . ?
C57 C58 C62 118.5(6) . . ?
C12 C11 H11A 109.8 . . ?
C12 C11 H11B 109.8 . . ?
C6 C11 C12 109.5(5) . . ?
C6 C11 H11A 109.8 . . ?
C6 C11 H11B 109.8 . . ?
H11A C11 H11B 108.2 . . ?
C16 C22 C23 117.0(5) . . ?
C16 C22 H22A 108.0 . . ?
C16 C22 H22B 108.0 . . ?
C23 C22 H22A 108.0 . . ?
C23 C22 H22B 108.0 . . ?
H22A C22 H22B 107.3 . . ?
C51 C54 H54A 109.5 . . ?
C51 C54 H54B 109.5 . . ?
C51 C54 H54C 109.5 . . ?
H54A C54 H54B 109.5 . . ?
H54A C54 H54C 109.5 . . ?
H54B C54 H54C 109.5 . . ?
Cl4 C68 H68A 109.1 . . ?
Cl4 C68 H68B 109.1 . . ?
Cl3 C68 Cl4 112.5(4) . . ?
Cl3 C68 H68A 109.1 . . ?
Cl3 C68 H68B 109.1 . . ?
H68A C68 H68B 107.8 . . ?
C40 C43 H43A 109.5 . . ?
C40 C43 H43B 109.5 . . ?
C40 C43 H43C 109.5 . . ?
H43A C43 H43B 109.5 . . ?
H43A C43 H43C 109.5 . . ?
H43B C43 H43C 109.5 . . ?
C40 C42 H42A 109.5 . . ?
C40 C42 H42B 109.5 . . ?
C40 C42 H42C 109.5 . . ?
H42A C42 H42B 109.5 . . ?
H42A C42 H42C 109.5 . . ?
H42B C42 H42C 109.5 . . ?
C40 C41 H41A 109.5 . . ?
C40 C41 H41B 109.5 . . ?
C40 C41 H41C 109.5 . . ?
H41A C41 H41B 109.5 . . ?
H41A C41 H41C 109.5 . . ?
H41B C41 H41C 109.5 . . ?
C4 C7 C9 110.5(5) . . ?
C4 C7 C8 111.5(5) . . ?
C4 C7 C10 109.6(5) . . ?
C9 C7 C10 108.0(6) . . ?
C8 C7 C9 108.9(6) . . ?
C8 C7 C10 108.3(6) . . ?
C21 C18 C14 110.3(5) . . ?
C19 C18 C14 110.4(6) . . ?
C19 C18 C21 106.6(6) . . ?
C20 C18 C14 109.6(6) . . ?
C20 C18 C21 109.5(7) . . ?
C20 C18 C19 110.4(7) . . ?
C29 C31 H31A 109.5 . . ?
C29 C31 H31B 109.5 . . ?
C29 C31 H31C 109.5 . . ?
H31A C31 H31B 109.5 . . ?
H31A C31 H31C 109.5 . . ?
H31B C31 H31C 109.5 . . ?
C51 C52 H52A 109.5 . . ?
C51 C52 H52B 109.5 . . ?
C51 C52 H52C 109.5 . . ?
H52A C52 H52B 109.5 . . ?
H52A C52 H52C 109.5 . . ?
H52B C52 H52C 109.5 . . ?
C18 C21 H21A 109.5 . . ?
C18 C21 H21B 109.5 . . ?
C18 C21 H21C 109.5 . . ?
H21A C21 H21B 109.5 . . ?
H21A C21 H21C 109.5 . . ?
H21B C21 H21C 109.5 . . ?
C51 C53 H53A 109.5 . . ?
C51 C53 H53B 109.5 . . ?
C51 C53 H53C 109.5 . . ?
H53A C53 H53B 109.5 . . ?
H53A C53 H53C 109.5 . . ?
H53B C53 H53C 109.5 . . ?
C7 C9 H9A 109.5 . . ?
C7 C9 H9B 109.5 . . ?
C7 C9 H9C 109.5 . . ?
H9A C9 H9B 109.5 . . ?
H9A C9 H9C 109.5 . . ?
H9B C9 H9C 109.5 . . ?
C7 C8 H8A 109.5 . . ?
C7 C8 H8B 109.5 . . ?
C7 C8 H8C 109.5 . . ?
H8A C8 H8B 109.5 . . ?
H8A C8 H8C 109.5 . . ?
H8B C8 H8C 109.5 . . ?
C58 C62 C65 111.3(5) . . ?
C58 C62 C63 111.9(5) . . ?
C64 C62 C65 107.7(6) . . ?
C64 C62 C58 107.9(5) . . ?
C64 C62 C63 110.6(7) . . ?
C63 C62 C65 107.4(6) . . ?
C62 C64 H64A 109.5 . . ?
C62 C64 H64B 109.5 . . ?
C62 C64 H64C 109.5 . . ?
H64A C64 H64B 109.5 . . ?
H64A C64 H64C 109.5 . . ?
H64B C64 H64C 109.5 . . ?
C18 C19 H19A 109.5 . . ?
C18 C19 H19B 109.5 . . ?
C18 C19 H19C 109.5 . . ?
H19A C19 H19B 109.5 . . ?
H19A C19 H19C 109.5 . . ?
H19B C19 H19C 109.5 . . ?
C7 C10 H10A 109.5 . . ?
C7 C10 H10B 109.5 . . ?
C7 C10 H10C 109.5 . . ?
H10A C10 H10B 109.5 . . ?
H10A C10 H10C 109.5 . . ?
H10B C10 H10C 109.5 . . ?
C18 C20 H20A 109.5 . . ?
C18 C20 H20B 109.5 . . ?
C18 C20 H20C 109.5 . . ?
H20A C20 H20B 109.5 . . ?
H20A C20 H20C 109.5 . . ?
H20B C20 H20C 109.5 . . ?
C62 C63 H63A 109.5 . . ?
C62 C63 H63B 109.5 . . ?
C62 C63 H63C 109.5 . . ?
H63A C63 H63B 109.5 . . ?
H63A C63 H63C 109.5 . . ?
H63B C63 H63C 109.5 . . ?
Cl2 C67 Cl1 109.7(4) . . ?
Cl2 C67 H67A 109.7 . . ?
Cl2 C67 H67B 109.7 . . ?
Cl1 C67 H67A 109.7 . . ?
Cl1 C67 H67B 109.7 . . ?
H67A C67 H67B 108.2 . . ?
Cl6 C69 H69A 109.2 . . ?
Cl6 C69 H69B 109.2 . . ?
Cl5 C69 Cl6 112.1(8) . . ?
Cl5 C69 H69A 109.2 . . ?
Cl5 C69 H69B 109.2 . . ?
H69A C69 H69B 107.9 . . ?
H69C C69A H69D 108.2 . . ?
Cl6A C69A H69C 109.7 . . ?
Cl6A C69A H69D 109.7 . . ?
Cl5A C69A H69C 109.7 . . ?
Cl5A C69A H69D 109.7 . . ?
Cl5A C69A Cl6A 109.9(18) . . ?

loop_
_geom_bond_atom_site_label_1
_geom_bond_atom_site_label_2
_geom_bond_distance
_geom_bond_site_symmetry_2
_geom_bond_publ_flag
Cl4 C68 1.773(7) . ?
Cl3 C68 1.751(7) . ?
O5 H5 0.8400 . ?
O5 C50 1.379(7) . ?
O1 H1 0.8400 . ?
O1 C1 1.386(6) . ?
O3 H3 0.8400 . ?
O3 C28 1.385(7) . ?
O6 H6 0.8400 . ?
O6 C61 1.380(7) . ?
O2 H2 0.8400 . ?
O2 C17 1.362(7) . ?
O4 H4 0.8400 . ?
O4 C39 1.406(7) . ?
C49 C48 1.399(8) . ?
C49 C55 1.519(7) . ?
C49 C50 1.387(8) . ?
C59 H59 0.9500 . ?
C59 C60 1.385(8) . ?
C59 C58 1.377(9) . ?
C48 H48 0.9500 . ?
C48 C47 1.396(8) . ?
C46 H46 0.9500 . ?
C46 C45 1.383(8) . ?
C46 C47 1.399(9) . ?
C38 C39 1.388(8) . ?
C38 C37 1.391(8) . ?
C38 C44 1.519(7) . ?
C55 H55A 0.9900 . ?
C55 H55B 0.9900 . ?
C55 C56 1.525(7) . ?
C27 C28 1.407(8) . ?
C27 C33 1.520(8) . ?
C27 C26 1.401(8) . ?
C34 C35 1.396(8) . ?
C34 C39 1.385(8) . ?
C34 C33 1.518(8) . ?
C60 C66 1.521(8) . ?
C60 C61 1.409(8) . ?
C29 C25 1.528(8) . ?
C29 C32 1.532(8) . ?
C29 C30 1.519(8) . ?
C29 C31 1.527(8) . ?
C45 C50 1.403(8) . ?
C45 C44 1.503(8) . ?
C35 H35 0.9500 . ?
C35 C36 1.374(8) . ?
C13 H13 0.9500 . ?
C13 C12 1.401(9) . ?
C13 C14 1.372(9) . ?
C12 C17 1.404(8) . ?
C12 C11 1.516(9) . ?
C66 H66A 0.9900 . ?
C66 H66B 0.9900 . ?
C66 C2 1.512(8) . ?
C37 H37 0.9500 . ?
C37 C36 1.400(8) . ?
C56 C57 1.388(8) . ?
C56 C61 1.387(8) . ?
C51 C47 1.524(8) . ?
C51 C54 1.539(10) . ?
C51 C52 1.527(9) . ?
C51 C53 1.538(9) . ?
C44 H44A 0.9900 . ?
C44 H44B 0.9900 . ?
C24 H24 0.9500 . ?
C24 C25 1.403(8) . ?
C24 C23 1.383(9) . ?
C6 C1 1.392(8) . ?
C6 C5 1.395(8) . ?
C6 C11 1.514(8) . ?
C36 C40 1.551(8) . ?
C28 C23 1.371(9) . ?
C1 C2 1.388(8) . ?
C57 H57 0.9500 . ?
C57 C58 1.412(8) . ?
C25 C26 1.381(9) . ?
C3 H3A 0.9500 . ?
C3 C4 1.372(8) . ?
C3 C2 1.404(8) . ?
C16 C15 1.389(9) . ?
C16 C17 1.398(9) . ?
C16 C22 1.524(8) . ?
C33 H33A 0.9900 . ?
C33 H33B 0.9900 . ?
C23 C22 1.543(8) . ?
C26 H26 0.9500 . ?
C15 H15 0.9500 . ?
C15 C14 1.420(8) . ?
C4 C5 1.392(8) . ?
C4 C7 1.530(8) . ?
C5 H5A 0.9500 . ?
C32 H32A 0.9800 . ?
C32 H32B 0.9800 . ?
C32 H32C 0.9800 . ?
C14 C18 1.531(8) . ?
C30 H30A 0.9800 . ?
C30 H30B 0.9800 . ?
C30 H30C 0.9800 . ?
C65 H65A 0.9800 . ?
C65 H65B 0.9800 . ?
C65 H65C 0.9800 . ?
C65 C62 1.543(7) . ?
C40 C43 1.530(8) . ?
C40 C42 1.538(8) . ?
C40 C41 1.520(9) . ?
C58 C62 1.533(7) . ?
C11 H11A 0.9900 . ?
C11 H11B 0.9900 . ?
C22 H22A 0.9900 . ?
C22 H22B 0.9900 . ?
C54 H54A 0.9800 . ?
C54 H54B 0.9800 . ?
C54 H54C 0.9800 . ?
C68 H68A 0.9900 . ?
C68 H68B 0.9900 . ?
C43 H43A 0.9800 . ?
C43 H43B 0.9800 . ?
C43 H43C 0.9800 . ?
C42 H42A 0.9800 . ?
C42 H42B 0.9800 . ?
C42 H42C 0.9800 . ?
C41 H41A 0.9800 . ?
C41 H41B 0.9800 . ?
C41 H41C 0.9800 . ?
C7 C9 1.536(5) . ?
C7 C8 1.530(5) . ?
C7 C10 1.539(5) . ?
C18 C21 1.528(9) . ?
C18 C19 1.527(8) . ?
C18 C20 1.517(9) . ?
C31 H31A 0.9800 . ?
C31 H31B 0.9800 . ?
C31 H31C 0.9800 . ?
C52 H52A 0.9800 . ?
C52 H52B 0.9800 . ?
C52 H52C 0.9800 . ?
C21 H21A 0.9800 . ?
C21 H21B 0.9800 . ?
C21 H21C 0.9800 . ?
C53 H53A 0.9800 . ?
C53 H53B 0.9800 . ?
C53 H53C 0.9800 . ?
C9 H9A 0.9800 . ?
C9 H9B 0.9800 . ?
C9 H9C 0.9800 . ?
C8 H8A 0.9800 . ?
C8 H8B 0.9800 . ?
C8 H8C 0.9800 . ?
C62 C64 1.528(7) . ?
C62 C63 1.543(8) . ?
C64 H64A 0.9800 . ?
C64 H64B 0.9800 . ?
C64 H64C 0.9800 . ?
C19 H19A 0.9800 . ?
C19 H19B 0.9800 . ?
C19 H19C 0.9800 . ?
C10 H10A 0.9800 . ?
C10 H10B 0.9800 . ?
C10 H10C 0.9800 . ?
C20 H20A 0.9800 . ?
C20 H20B 0.9800 . ?
C20 H20C 0.9800 . ?
C63 H63A 0.9800 . ?
C63 H63B 0.9800 . ?
C63 H63C 0.9800 . ?
Cl2 C67 1.761(8) . ?
Cl1 C67 1.769(8) . ?
C67 H67A 0.9900 . ?
C67 H67B 0.9900 . ?
Cl6 C69 1.758(5) . ?
Cl5 C69 1.748(15) . ?
C69 H69A 0.9900 . ?
C69 H69B 0.9900 . ?
C69A H69C 0.9900 . ?
C69A H69D 0.9900 . ?
C69A Cl6A 1.78(2) . ?
C69A Cl5A 1.757(19) . ?

loop_
_geom_torsion_atom_site_label_1
_geom_torsion_atom_site_label_2
_geom_torsion_atom_site_label_3
_geom_torsion_atom_site_label_4
_geom_torsion
_geom_torsion_site_symmetry_1
_geom_torsion_site_symmetry_2
_geom_torsion_site_symmetry_3
_geom_torsion_site_symmetry_4
_geom_torsion_publ_flag
O1 C1 C2 C66 -4.8(9) . . . . ?
O1 C1 C2 C3 176.4(5) . . . . ?
O3 C28 C23 C24 176.5(5) . . . . ?
O3 C28 C23 C22 -7.6(8) . . . . ?
C49 C48 C47 C46 -1.1(8) . . . . ?
C49 C48 C47 C51 -179.4(5) . . . . ?
C49 C55 C56 C57 -92.9(7) . . . . ?
C49 C55 C56 C61 91.6(7) . . . . ?
C59 C60 C66 C2 -95.5(6) . . . . ?
C59 C60 C61 O6 -179.6(5) . . . . ?
C59 C60 C61 C56 1.2(8) . . . . ?
C59 C58 C62 C65 11.1(9) . . . . ?
C59 C58 C62 C64 -106.9(7) . . . . ?
C59 C58 C62 C63 131.3(7) . . . . ?
C48 C49 C55 C56 91.7(7) . . . . ?
C48 C49 C50 O5 -178.2(5) . . . . ?
C48 C49 C50 C45 3.4(8) . . . . ?
C46 C45 C50 O5 178.6(5) . . . . ?
C46 C45 C50 C49 -3.0(8) . . . . ?
C46 C45 C44 C38 100.1(6) . . . . ?
C38 C37 C36 C35 1.2(9) . . . . ?
C38 C37 C36 C40 -178.1(5) . . . . ?
C55 C49 C48 C47 173.8(5) . . . . ?
C55 C49 C50 O5 6.8(8) . . . . ?
C55 C49 C50 C45 -171.6(5) . . . . ?
C55 C56 C57 C58 -173.7(5) . . . . ?
C55 C56 C61 O6 -6.5(8) . . . . ?
C55 C56 C61 C60 172.7(5) . . . . ?
C27 C28 C23 C24 -6.4(9) . . . . ?
C27 C28 C23 C22 169.5(5) . . . . ?
C34 C35 C36 C37 -0.7(9) . . . . ?
C34 C35 C36 C40 178.6(6) . . . . ?
C60 C59 C58 C57 -2.2(9) . . . . ?
C60 C59 C58 C62 -178.6(5) . . . . ?
C60 C66 C2 C1 -91.1(7) . . . . ?
C60 C66 C2 C3 87.6(7) . . . . ?
C29 C25 C26 C27 -176.6(5) . . . . ?
C45 C46 C47 C48 1.5(8) . . . . ?
C45 C46 C47 C51 179.8(5) . . . . ?
C35 C34 C39 O4 179.3(5) . . . . ?
C35 C34 C39 C38 -1.1(9) . . . . ?
C35 C34 C33 C27 83.2(6) . . . . ?
C35 C36 C40 C43 179.3(6) . . . . ?
C35 C36 C40 C42 58.8(7) . . . . ?
C35 C36 C40 C41 -59.8(7) . . . . ?
C13 C12 C17 O2 179.9(5) . . . . ?
C13 C12 C17 C16 -0.5(8) . . . . ?
C13 C12 C11 C6 85.3(6) . . . . ?
C13 C14 C18 C21 -126.5(7) . . . . ?
C13 C14 C18 C19 -8.9(9) . . . . ?
C13 C14 C18 C20 112.9(8) . . . . ?
C50 C49 C48 C47 -1.3(8) . . . . ?
C50 C49 C55 C56 -93.4(6) . . . . ?
C50 C45 C44 C38 -78.0(7) . . . . ?
C39 C38 C37 C36 -1.7(9) . . . . ?
C39 C38 C44 C45 96.4(7) . . . . ?
C39 C34 C35 C36 0.6(9) . . . . ?
C39 C34 C33 C27 -92.6(7) . . . . ?
C12 C13 C14 C15 1.0(9) . . . . ?
C12 C13 C14 C18 179.4(6) . . . . ?
C66 C60 C61 O6 3.5(8) . . . . ?
C66 C60 C61 C56 -175.7(5) . . . . ?
C37 C38 C39 O4 -178.8(5) . . . . ?
C37 C38 C39 C34 1.6(8) . . . . ?
C37 C38 C44 C45 -81.8(6) . . . . ?
C37 C36 C40 C43 -1.5(8) . . . . ?
C37 C36 C40 C42 -122.0(6) . . . . ?
C37 C36 C40 C41 119.5(6) . . . . ?
C56 C57 C58 C59 0.6(9) . . . . ?
C56 C57 C58 C62 177.2(5) . . . . ?
C44 C38 C39 O4 3.0(8) . . . . ?
C44 C38 C39 C34 -176.6(5) . . . . ?
C44 C38 C37 C36 176.6(5) . . . . ?
C44 C45 C50 O5 -3.2(8) . . . . ?
C44 C45 C50 C49 175.1(5) . . . . ?
C24 C25 C26 C27 -1.6(8) . . . . ?
C24 C23 C22 C16 -89.1(7) . . . . ?
C47 C46 C45 C50 0.5(8) . . . . ?
C47 C46 C45 C44 -177.7(5) . . . . ?
C6 C1 C2 C66 177.5(6) . . . . ?
C6 C1 C2 C3 -1.3(9) . . . . ?
C28 C27 C33 C34 78.8(7) . . . . ?
C28 C27 C26 C25 -1.6(8) . . . . ?
C28 C23 C22 C16 95.0(7) . . . . ?
C1 C6 C5 C4 -0.7(10) . . . . ?
C1 C6 C11 C12 84.8(7) . . . . ?
C57 C56 C61 O6 178.0(5) . . . . ?
C57 C56 C61 C60 -2.8(8) . . . . ?
C57 C58 C62 C65 -165.3(6) . . . . ?
C57 C58 C62 C64 76.8(8) . . . . ?
C57 C58 C62 C63 -45.1(8) . . . . ?
C25 C24 C23 C28 2.9(9) . . . . ?
C25 C24 C23 C22 -173.0(5) . . . . ?
C3 C4 C5 C6 -0.4(10) . . . . ?
C3 C4 C7 C9 121.5(7) . . . . ?
C3 C4 C7 C8 0.2(10) . . . . ?
C3 C4 C7 C10 -119.7(7) . . . . ?
C16 C15 C14 C13 0.1(9) . . . . ?
C16 C15 C14 C18 -178.5(5) . . . . ?
C33 C27 C28 O3 8.9(8) . . . . ?
C33 C27 C28 C23 -168.2(5) . . . . ?
C33 C27 C26 C25 172.3(5) . . . . ?
C33 C34 C35 C36 -175.4(6) . . . . ?
C33 C34 C39 O4 -4.8(8) . . . . ?
C33 C34 C39 C38 174.8(5) . . . . ?
C61 C60 C66 C2 81.3(7) . . . . ?
C61 C56 C57 C58 1.9(8) . . . . ?
C23 C24 C25 C29 176.0(5) . . . . ?
C23 C24 C25 C26 1.0(8) . . . . ?
C26 C27 C28 O3 -177.1(5) . . . . ?
C26 C27 C28 C23 5.7(8) . . . . ?
C26 C27 C33 C34 -94.8(6) . . . . ?
C15 C16 C17 O2 -178.9(5) . . . . ?
C15 C16 C17 C12 1.5(8) . . . . ?
C15 C16 C22 C23 99.0(7) . . . . ?
C15 C14 C18 C21 52.0(8) . . . . ?
C15 C14 C18 C19 169.5(7) . . . . ?
C15 C14 C18 C20 -68.6(8) . . . . ?
C4 C3 C2 C66 -178.7(6) . . . . ?
C4 C3 C2 C1 0.1(10) . . . . ?
C2 C3 C4 C5 0.7(10) . . . . ?
C2 C3 C4 C7 -178.5(6) . . . . ?
C5 C6 C1 O1 -176.1(5) . . . . ?
C5 C6 C1 C2 1.6(9) . . . . ?
C5 C6 C11 C12 -88.9(7) . . . . ?
C5 C4 C7 C9 -57.7(8) . . . . ?
C5 C4 C7 C8 -178.9(7) . . . . ?
C5 C4 C7 C10 61.2(8) . . . . ?
C32 C29 C25 C24 -101.6(6) . . . . ?
C32 C29 C25 C26 73.2(7) . . . . ?
C14 C13 C12 C17 -0.8(9) . . . . ?
C14 C13 C12 C11 -173.2(5) . . . . ?
C17 C12 C11 C6 -86.8(7) . . . . ?
C17 C16 C15 C14 -1.3(9) . . . . ?
C17 C16 C22 C23 -86.6(7) . . . . ?
C30 C29 C25 C24 20.3(8) . . . . ?
C30 C29 C25 C26 -165.0(5) . . . . ?
C58 C59 C60 C66 178.4(5) . . . . ?
C58 C59 C60 C61 1.4(8) . . . . ?
C11 C12 C17 O2 -7.8(8) . . . . ?
C11 C12 C17 C16 171.9(5) . . . . ?
C11 C6 C1 O1 10.2(9) . . . . ?
C11 C6 C1 C2 -172.2(6) . . . . ?
C11 C6 C5 C4 173.2(6) . . . . ?
C22 C16 C15 C14 173.2(5) . . . . ?
C22 C16 C17 O2 6.7(8) . . . . ?
C22 C16 C17 C12 -172.9(5) . . . . ?
C54 C51 C47 C48 58.2(7) . . . . ?
C54 C51 C47 C46 -120.0(6) . . . . ?
C7 C4 C5 C6 178.8(6) . . . . ?
C31 C29 C25 C24 140.6(5) . . . . ?
C31 C29 C25 C26 -44.7(7) . . . . ?
C52 C51 C47 C48 177.3(6) . . . . ?
C52 C51 C47 C46 -1.0(8) . . . . ?
C53 C51 C47 C48 -61.2(7) . . . . ?
C53 C51 C47 C46 120.5(6) . . . . ?
